data_7706668
loop_
_publ_author_name
'Li, Jiahe'
'Yan, Hao'
'Wang, Zhiyuan'
'Liu, Rongping'
'Luo, Baomei'
'Yang, Dengfeng'
'Chen, Hailan'
'Pan, Lixia'
'Ma, Zhen'

_publ_section_title
;
 Copper chloride complexes with substituted 4'-phenyl-terpyridine ligands:
 synthesis, characterization, antiproliferative activities and DNA
 interactions.
;
_journal_issue 23
_journal_name_full 'Dalton transactions (Cambridge, England : 2003)'
_journal_page_first 8243
_journal_page_last 8257
_journal_paper_doi 10.1039/d0dt03989f
_journal_volume 50
_journal_year 2021
_chemical_formula_moiety 'C21 H15 Cl2 Cu N3 O'
_chemical_formula_sum 'C21 H15 Cl2 Cu N3 O'
_chemical_formula_weight 459.80
_space_group_crystal_system monoclinic
_space_group_IT_number 14
_space_group_name_Hall '-P 2ybc'
_space_group_name_H-M_alt 'P 1 21/c 1'
_atom_sites_solution_hydrogens mixed
_audit_creation_method SHELXL-2018/3
_audit_update_record
;
2021-02-03 deposited with the CCDC.	2021-02-08 downloaded from the CCDC.
;
_cell_angle_alpha 90
_cell_angle_beta 98.039(8)
_cell_angle_gamma 90
_cell_formula_units_Z 4
_cell_length_a 7.8481(7)
_cell_length_b 13.2640(13)
_cell_length_c 18.1504(14)
_cell_measurement_reflns_used 6565
_cell_measurement_temperature 293(2)
_cell_measurement_theta_max 28.8090
_cell_measurement_theta_min 3.2690
_cell_volume 1870.8(3)
_computing_cell_refinement 'CrysAlisPro 1.171.39.27b (Rigaku OD, 2015)'
_computing_data_collection 'CrysAlisPro 1.171.39.27b (Rigaku OD, 2015)'
_computing_data_reduction 'CrysAlisPro 1.171.39.27b (Rigaku OD, 2015)'
_computing_molecular_graphics 'Mercury (Macrae et al., 2008)'
_computing_publication_material 'SHELXL2018 and PLATON (Spek, 2009)'
_computing_structure_refinement 'SHELXL-2018/3 (Sheldrick, 2018)'
_computing_structure_solution 'SHELXS-97 (Sheldrick, 2008)'
_diffrn_ambient_temperature 293(2)
_diffrn_detector_area_resol_mean 10.3818
_diffrn_measured_fraction_theta_full 0.999
_diffrn_measured_fraction_theta_max 0.842
_diffrn_measurement_device_type 'SuperNova, Dual, Cu at zero, Atlas'
_diffrn_measurement_method '\w scans'
_diffrn_radiation_type MoK\a
_diffrn_radiation_wavelength 0.71073
_diffrn_reflns_av_R_equivalents 0.0252
_diffrn_reflns_av_unetI/netI 0.0282
_diffrn_reflns_Laue_measured_fraction_full 0.999
_diffrn_reflns_Laue_measured_fraction_max 0.842
_diffrn_reflns_limit_h_max 10
_diffrn_reflns_limit_h_min -10
_diffrn_reflns_limit_k_max 18
_diffrn_reflns_limit_k_min -17
_diffrn_reflns_limit_l_max 24
_diffrn_reflns_limit_l_min -25
_diffrn_reflns_number 12122
_diffrn_reflns_point_group_measured_fraction_full 0.999
_diffrn_reflns_point_group_measured_fraction_max 0.842
_diffrn_reflns_theta_full 25.242
_diffrn_reflns_theta_max 29.567
_diffrn_reflns_theta_min 3.038
_diffrn_source 'SuperNova (Mo) X-ray Source'
_exptl_absorpt_coefficient_mu 1.471
_exptl_absorpt_correction_T_max 1.00000
_exptl_absorpt_correction_T_min 0.53750
_exptl_absorpt_correction_type multi-scan
_exptl_absorpt_process_details
;
CrysAlisPro 1.171.39.27b (Rigaku Oxford Diffraction, 2015)
Empirical absorption correction using spherical harmonics,
 implemented in SCALE3 ABSPACK scaling algorithm.
;
_exptl_crystal_colour green
_exptl_crystal_density_diffrn 1.632
_exptl_crystal_description prism
_exptl_crystal_F_000 932
_exptl_crystal_size_max 0.48
_exptl_crystal_size_mid 0.45
_exptl_crystal_size_min 0.13
_refine_diff_density_max 0.368
_refine_diff_density_min -0.498
_refine_diff_density_rms 0.057
_refine_ls_extinction_method none
_refine_ls_goodness_of_fit_ref 1.012
_refine_ls_hydrogen_treatment mixed
_refine_ls_matrix_type full
_refine_ls_number_parameters 254
_refine_ls_number_reflns 4420
_refine_ls_number_restraints 0
_refine_ls_restrained_S_all 1.012
_refine_ls_R_factor_all 0.0484
_refine_ls_R_factor_gt 0.0340
_refine_ls_shift/su_max 0.001
_refine_ls_shift/su_mean 0.000
_refine_ls_structure_factor_coef Fsqd
_refine_ls_weighting_details 'w=1/[\s^2^(Fo^2^)+(0.0432P)^2^+0.8412P] where P=(Fo^2^+2Fc^2^)/3'
_refine_ls_weighting_scheme calc
_refine_ls_wR_factor_gt 0.0827
_refine_ls_wR_factor_ref 0.0918
_reflns_Friedel_coverage 0.000
_reflns_number_gt 3510
_reflns_number_total 4420
_reflns_threshold_expression 'I > 2\s(I)'
_cod_data_source_file d0dt03989f2.cif
_cod_data_source_block D
_cod_depositor_comments 'Adding full bibliography for 7706668--7706674.cif.'
_cod_original_sg_symbol_H-M 'P 21/c'
_cod_database_code 7706668
_shelx_shelxl_version_number 2018/3
_shelx_space_group_comment
;
The symmetry employed for this shelxl refinement is uniquely defined
by the following loop, which should always be used as a source of
symmetry information in preference to the above space-group names.
They are only intended as comments.
;

loop_
_space_group_symop_operation_xyz
'x, y, z'
'-x, y+1/2, -z+1/2'
'-x, -y, -z'
'x, -y-1/2, z-1/2'

loop_
_atom_site_label
_atom_site_type_symbol
_atom_site_fract_x
_atom_site_fract_y
_atom_site_fract_z
_atom_site_U_iso_or_equiv
_atom_site_adp_type
_atom_site_occupancy
_atom_site_site_symmetry_order
_atom_site_calc_flag
_atom_site_refinement_flags_posn
_atom_site_refinement_flags_adp
_atom_site_refinement_flags_occupancy
_atom_site_disorder_assembly
_atom_site_disorder_group
Cu1 Cu 0.41165(3) 0.68739(2) 0.06315(2) 0.03909(10) Uani 1 1 d . . . . .
Cl1 Cl 0.54703(10) 0.75011(6) 0.16838(3) 0.0649(2) Uani 1 1 d . . . . .
Cl2 Cl 0.11008(8) 0.76451(5) 0.04919(3) 0.05578(18) Uani 1 1 d . . . . .
O1 O 0.1128(3) 0.64748(13) -0.29721(9) 0.0578(5) Uani 1 1 d . . . . .
H1A H 0.111694 0.666467 -0.340626 0.075(10) Uiso 1 1 d R . . . .
N1 N 0.3305(2) 0.55293(15) 0.10104(9) 0.0412(4) Uani 1 1 d . . . . .
N2 N 0.3505(2) 0.61492(13) -0.02987(9) 0.0330(4) Uani 1 1 d . . . . .
N3 N 0.5107(2) 0.78168(15) -0.01005(9) 0.0395(4) Uani 1 1 d . . . . .
C1 C 0.3355(3) 0.5251(2) 0.17217(13) 0.0521(6) Uani 1 1 d . . . . .
H1B H 0.385396 0.568296 0.209406 0.062 Uiso 1 1 calc R U . . .
C2 C 0.2692(4) 0.4345(2) 0.19204(15) 0.0604(8) Uani 1 1 d . . . . .
H2A H 0.274847 0.416620 0.241873 0.073 Uiso 1 1 calc R U . . .
C3 C 0.1952(3) 0.3714(2) 0.13749(17) 0.0594(7) Uani 1 1 d . . . . .
H3A H 0.149725 0.310012 0.149945 0.071 Uiso 1 1 calc R U . . .
C4 C 0.1877(3) 0.39900(19) 0.06299(14) 0.0483(6) Uani 1 1 d . . . . .
H4A H 0.136792 0.356931 0.025191 0.058 Uiso 1 1 calc R U . . .
C5 C 0.2578(3) 0.49033(17) 0.04687(12) 0.0392(5) Uani 1 1 d . . . . .
C6 C 0.2639(3) 0.52835(16) -0.02991(11) 0.0337(4) Uani 1 1 d . . . . .
C7 C 0.1879(3) 0.48524(17) -0.09578(12) 0.0368(5) Uani 1 1 d . . . . .
H7A H 0.126270 0.425455 -0.094990 0.044 Uiso 1 1 calc R U . . .
C8 C 0.2041(3) 0.53207(16) -0.16391(11) 0.0332(4) Uani 1 1 d . . . . .
C9 C 0.3046(3) 0.61923(16) -0.16162(11) 0.0332(4) Uani 1 1 d . . . . .
H9A H 0.325730 0.649643 -0.205615 0.040 Uiso 1 1 calc R U . . .
C10 C 0.3724(3) 0.66013(16) -0.09386(11) 0.0313(4) Uani 1 1 d . . . . .
C11 C 0.4686(3) 0.75558(16) -0.08222(11) 0.0340(4) Uani 1 1 d . . . . .
C12 C 0.5139(3) 0.81467(17) -0.13876(12) 0.0417(5) Uani 1 1 d . . . . .
H12A H 0.482581 0.796155 -0.188218 0.050 Uiso 1 1 calc R U . . .
C13 C 0.6065(3) 0.9017(2) -0.12088(14) 0.0536(6) Uani 1 1 d . . . . .
H13A H 0.638325 0.942632 -0.158278 0.064 Uiso 1 1 calc R U . . .
C14 C 0.6515(4) 0.9275(2) -0.04759(15) 0.0595(7) Uani 1 1 d . . . . .
H14A H 0.714525 0.985812 -0.034630 0.071 Uiso 1 1 calc R U . . .
C15 C 0.6018(3) 0.8658(2) 0.00635(13) 0.0525(6) Uani 1 1 d . . . . .
H15A H 0.632576 0.883272 0.056062 0.063 Uiso 1 1 calc R U . . .
C16 C 0.1132(3) 0.49030(16) -0.23461(11) 0.0350(4) Uani 1 1 d . . . . .
C17 C 0.0698(3) 0.54941(16) -0.29897(12) 0.0378(5) Uani 1 1 d . . . . .
C18 C -0.0212(3) 0.50756(19) -0.36353(12) 0.0453(5) Uani 1 1 d . . . . .
H18A H -0.046963 0.546961 -0.406009 0.054 Uiso 1 1 calc R U . . .
C19 C -0.0724(3) 0.4091(2) -0.36445(14) 0.0520(6) Uani 1 1 d . . . . .
H19A H -0.132681 0.381694 -0.407544 0.062 Uiso 1 1 calc R U . . .
C20 C -0.0349(3) 0.35047(19) -0.30178(15) 0.0513(6) Uani 1 1 d . . . . .
H20A H -0.072176 0.283889 -0.302220 0.062 Uiso 1 1 calc R U . . .
C21 C 0.0578(3) 0.39024(17) -0.23835(13) 0.0436(5) Uani 1 1 d . . . . .
H21A H 0.084181 0.349170 -0.196788 0.052 Uiso 1 1 calc R U . . .

loop_
_atom_site_aniso_label
_atom_site_aniso_U_11
_atom_site_aniso_U_22
_atom_site_aniso_U_33
_atom_site_aniso_U_23
_atom_site_aniso_U_13
_atom_site_aniso_U_12
Cu1 0.04606(17) 0.04785(18) 0.02287(13) -0.00011(10) 0.00309(11) 0.00252(12)
Cl1 0.0737(4) 0.0901(5) 0.0275(3) -0.0040(3) -0.0054(3) -0.0128(4)
Cl2 0.0569(4) 0.0676(4) 0.0406(3) -0.0088(3) -0.0010(3) 0.0215(3)
O1 0.0948(14) 0.0380(9) 0.0351(9) 0.0018(7) -0.0100(9) -0.0135(9)
N1 0.0442(10) 0.0500(11) 0.0305(9) 0.0074(8) 0.0086(8) 0.0126(9)
N2 0.0359(9) 0.0369(9) 0.0266(8) 0.0009(7) 0.0065(7) 0.0043(8)
N3 0.0434(10) 0.0477(11) 0.0271(8) -0.0036(8) 0.0038(7) -0.0050(9)
C1 0.0546(14) 0.0702(18) 0.0333(11) 0.0130(11) 0.0125(10) 0.0186(13)
C2 0.0604(16) 0.078(2) 0.0478(14) 0.0268(14) 0.0250(13) 0.0258(15)
C3 0.0531(15) 0.0590(17) 0.0721(18) 0.0300(15) 0.0299(14) 0.0159(13)
C4 0.0423(12) 0.0470(14) 0.0585(15) 0.0127(12) 0.0169(11) 0.0077(11)
C5 0.0348(10) 0.0437(12) 0.0410(11) 0.0091(10) 0.0122(9) 0.0129(9)
C6 0.0316(10) 0.0371(11) 0.0336(10) 0.0039(8) 0.0086(8) 0.0072(9)
C7 0.0360(11) 0.0344(11) 0.0405(11) 0.0013(9) 0.0074(9) 0.0033(9)
C8 0.0320(10) 0.0355(11) 0.0328(10) -0.0029(8) 0.0067(8) 0.0069(9)
C9 0.0364(10) 0.0359(11) 0.0276(9) -0.0005(8) 0.0056(8) 0.0016(9)
C10 0.0323(10) 0.0343(10) 0.0276(9) 0.0000(8) 0.0058(8) 0.0042(8)
C11 0.0329(10) 0.0391(11) 0.0300(10) -0.0034(8) 0.0046(8) 0.0020(9)
C12 0.0465(12) 0.0494(13) 0.0293(10) 0.0007(9) 0.0055(9) -0.0046(10)
C13 0.0603(15) 0.0575(16) 0.0443(13) 0.0044(12) 0.0119(11) -0.0182(13)
C14 0.0669(17) 0.0582(17) 0.0541(15) -0.0076(13) 0.0105(13) -0.0241(14)
C15 0.0601(15) 0.0591(16) 0.0374(12) -0.0107(11) 0.0038(11) -0.0153(13)
C16 0.0344(10) 0.0359(11) 0.0352(10) -0.0060(9) 0.0064(8) 0.0027(9)
C17 0.0421(11) 0.0353(11) 0.0361(10) -0.0050(9) 0.0058(9) -0.0008(9)
C18 0.0483(13) 0.0510(14) 0.0353(11) -0.0041(10) 0.0011(9) -0.0028(11)
C19 0.0547(14) 0.0535(15) 0.0456(13) -0.0140(11) -0.0006(11) -0.0114(12)
C20 0.0561(15) 0.0380(13) 0.0590(15) -0.0102(11) 0.0053(12) -0.0104(11)
C21 0.0496(13) 0.0346(12) 0.0464(12) -0.0026(10) 0.0063(10) -0.0002(10)

loop_
_atom_type_symbol
_atom_type_description
_atom_type_scat_dispersion_real
_atom_type_scat_dispersion_imag
_atom_type_scat_source
C C 0.0033 0.0016 'International Tables Vol C Tables 4.2.6.8 and 6.1.1.4'
H H 0.0000 0.0000 'International Tables Vol C Tables 4.2.6.8 and 6.1.1.4'
N N 0.0061 0.0033 'International Tables Vol C Tables 4.2.6.8 and 6.1.1.4'
O O 0.0106 0.0060 'International Tables Vol C Tables 4.2.6.8 and 6.1.1.4'
Cu Cu 0.3201 1.2651 'International Tables Vol C Tables 4.2.6.8 and 6.1.1.4'
Cl Cl 0.1484 0.1585 'International Tables Vol C Tables 4.2.6.8 and 6.1.1.4'

loop_
_geom_angle_atom_site_label_1
_geom_angle_atom_site_label_2
_geom_angle_atom_site_label_3
_geom_angle
_geom_angle_site_symmetry_1
_geom_angle_site_symmetry_3
_geom_angle_publ_flag
N2 Cu1 N1 79.05(7) . . ?
N2 Cu1 N3 79.01(7) . . ?
N1 Cu1 N3 155.79(7) . . ?
N2 Cu1 Cl1 164.93(6) . . ?
N1 Cu1 Cl1 99.91(6) . . ?
N3 Cu1 Cl1 98.61(5) . . ?
N2 Cu1 Cl2 89.94(5) . . ?
N1 Cu1 Cl2 93.13(5) . . ?
N3 Cu1 Cl2 96.96(6) . . ?
Cl1 Cu1 Cl2 105.13(3) . . ?
C17 O1 H1A 107.7 . . ?
C1 N1 C5 119.0(2) . . ?
C1 N1 Cu1 126.64(19) . . ?
C5 N1 Cu1 114.27(14) . . ?
C6 N2 C10 120.79(17) . . ?
C6 N2 Cu1 119.35(13) . . ?
C10 N2 Cu1 119.05(14) . . ?
C15 N3 C11 118.75(19) . . ?
C15 N3 Cu1 127.10(15) . . ?
C11 N3 Cu1 114.06(14) . . ?
N1 C1 C2 122.2(3) . . ?
N1 C1 H1B 118.9 . . ?
C2 C1 H1B 118.9 . . ?
C3 C2 C1 118.9(2) . . ?
C3 C2 H2A 120.5 . . ?
C1 C2 H2A 120.5 . . ?
C2 C3 C4 120.0(3) . . ?
C2 C3 H3A 120.0 . . ?
C4 C3 H3A 120.0 . . ?
C5 C4 C3 118.2(3) . . ?
C5 C4 H4A 120.9 . . ?
C3 C4 H4A 120.9 . . ?
N1 C5 C4 121.7(2) . . ?
N1 C5 C6 114.0(2) . . ?
C4 C5 C6 124.2(2) . . ?
N2 C6 C7 120.96(18) . . ?
N2 C6 C5 111.96(18) . . ?
C7 C6 C5 127.0(2) . . ?
C6 C7 C8 119.8(2) . . ?
C6 C7 H7A 120.1 . . ?
C8 C7 H7A 120.1 . . ?
C9 C8 C7 117.38(18) . . ?
C9 C8 C16 122.37(18) . . ?
C7 C8 C16 120.23(19) . . ?
C10 C9 C8 119.82(18) . . ?
C10 C9 H9A 120.1 . . ?
C8 C9 H9A 120.1 . . ?
N2 C10 C9 121.08(19) . . ?
N2 C10 C11 112.68(17) . . ?
C9 C10 C11 126.22(18) . . ?
N3 C11 C12 121.6(2) . . ?
N3 C11 C10 114.21(18) . . ?
C12 C11 C10 124.23(19) . . ?
C11 C12 C13 118.9(2) . . ?
C11 C12 H12A 120.5 . . ?
C13 C12 H12A 120.5 . . ?
C14 C13 C12 119.6(2) . . ?
C14 C13 H13A 120.2 . . ?
C12 C13 H13A 120.2 . . ?
C13 C14 C15 118.8(2) . . ?
C13 C14 H14A 120.6 . . ?
C15 C14 H14A 120.6 . . ?
N3 C15 C14 122.3(2) . . ?
N3 C15 H15A 118.8 . . ?
C14 C15 H15A 118.8 . . ?
C21 C16 C17 116.84(19) . . ?
C21 C16 C8 120.37(19) . . ?
C17 C16 C8 122.69(19) . . ?
O1 C17 C18 120.1(2) . . ?
O1 C17 C16 119.24(19) . . ?
C18 C17 C16 120.6(2) . . ?
C19 C18 C17 120.3(2) . . ?
C19 C18 H18A 119.9 . . ?
C17 C18 H18A 119.9 . . ?
C18 C19 C20 120.2(2) . . ?
C18 C19 H19A 119.9 . . ?
C20 C19 H19A 119.9 . . ?
C19 C20 C21 120.1(2) . . ?
C19 C20 H20A 120.0 . . ?
C21 C20 H20A 120.0 . . ?
C20 C21 C16 122.0(2) . . ?
C20 C21 H21A 119.0 . . ?
C16 C21 H21A 119.0 . . ?

loop_
_geom_bond_atom_site_label_1
_geom_bond_atom_site_label_2
_geom_bond_distance
_geom_bond_site_symmetry_2
_geom_bond_publ_flag
Cu1 N2 1.9437(16) . ?
Cu1 N1 2.045(2) . ?
Cu1 N3 2.0550(19) . ?
Cu1 Cl1 2.2139(7) . ?
Cu1 Cl2 2.5582(7) . ?
O1 C17 1.343(3) . ?
O1 H1A 0.8261 . ?
N1 C1 1.338(3) . ?
N1 C5 1.351(3) . ?
N2 C6 1.334(3) . ?
N2 C10 1.339(3) . ?
N3 C15 1.336(3) . ?
N3 C11 1.350(3) . ?
C1 C2 1.378(4) . ?
C1 H1B 0.9300 . ?
C2 C3 1.362(4) . ?
C2 H2A 0.9300 . ?
C3 C4 1.394(4) . ?
C3 H3A 0.9300 . ?
C4 C5 1.379(3) . ?
C4 H4A 0.9300 . ?
C5 C6 1.489(3) . ?
C6 C7 1.383(3) . ?
C7 C8 1.406(3) . ?
C7 H7A 0.9300 . ?
C8 C9 1.396(3) . ?
C8 C16 1.485(3) . ?
C9 C10 1.381(3) . ?
C9 H9A 0.9300 . ?
C10 C11 1.474(3) . ?
C11 C12 1.377(3) . ?
C12 C13 1.379(3) . ?
C12 H12A 0.9300 . ?
C13 C14 1.371(4) . ?
C13 H13A 0.9300 . ?
C14 C15 1.374(4) . ?
C14 H14A 0.9300 . ?
C15 H15A 0.9300 . ?
C16 C21 1.395(3) . ?
C16 C17 1.409(3) . ?
C17 C18 1.399(3) . ?
C18 C19 1.365(3) . ?
C18 H18A 0.9300 . ?
C19 C20 1.376(4) . ?
C19 H19A 0.9300 . ?
C20 C21 1.378(3) . ?
C20 H20A 0.9300 . ?
C21 H21A 0.9300 . ?

loop_
_geom_torsion_atom_site_label_1
_geom_torsion_atom_site_label_2
_geom_torsion_atom_site_label_3
_geom_torsion_atom_site_label_4
_geom_torsion
_geom_torsion_site_symmetry_1
_geom_torsion_site_symmetry_2
_geom_torsion_site_symmetry_3
_geom_torsion_site_symmetry_4
_geom_torsion_publ_flag
C5 N1 C1 C2 0.1(3) . . . . ?
Cu1 N1 C1 C2 176.56(17) . . . . ?
N1 C1 C2 C3 -0.4(4) . . . . ?
C1 C2 C3 C4 0.1(4) . . . . ?
C2 C3 C4 C5 0.5(4) . . . . ?
C1 N1 C5 C4 0.5(3) . . . . ?
Cu1 N1 C5 C4 -176.39(16) . . . . ?
C1 N1 C5 C6 -178.51(18) . . . . ?
Cu1 N1 C5 C6 4.6(2) . . . . ?
C3 C4 C5 N1 -0.8(3) . . . . ?
C3 C4 C5 C6 178.1(2) . . . . ?
C10 N2 C6 C7 -2.9(3) . . . . ?
Cu1 N2 C6 C7 166.72(15) . . . . ?
C10 N2 C6 C5 178.89(17) . . . . ?
Cu1 N2 C6 C5 -11.5(2) . . . . ?
N1 C5 C6 N2 3.9(2) . . . . ?
C4 C5 C6 N2 -175.07(19) . . . . ?
N1 C5 C6 C7 -174.17(19) . . . . ?
C4 C5 C6 C7 6.9(3) . . . . ?
N2 C6 C7 C8 1.1(3) . . . . ?
C5 C6 C7 C8 178.99(19) . . . . ?
C6 C7 C8 C9 2.8(3) . . . . ?
C6 C7 C8 C16 -175.82(18) . . . . ?
C7 C8 C9 C10 -4.8(3) . . . . ?
C16 C8 C9 C10 173.70(19) . . . . ?
C6 N2 C10 C9 0.7(3) . . . . ?
Cu1 N2 C10 C9 -168.93(15) . . . . ?
C6 N2 C10 C11 179.02(17) . . . . ?
Cu1 N2 C10 C11 9.4(2) . . . . ?
C8 C9 C10 N2 3.2(3) . . . . ?
C8 C9 C10 C11 -174.80(19) . . . . ?
C15 N3 C11 C12 -1.5(3) . . . . ?
Cu1 N3 C11 C12 175.26(17) . . . . ?
C15 N3 C11 C10 178.4(2) . . . . ?
Cu1 N3 C11 C10 -4.9(2) . . . . ?
N2 C10 C11 N3 -2.4(3) . . . . ?
C9 C10 C11 N3 175.74(19) . . . . ?
N2 C10 C11 C12 177.4(2) . . . . ?
C9 C10 C11 C12 -4.4(3) . . . . ?
N3 C11 C12 C13 0.9(3) . . . . ?
C10 C11 C12 C13 -179.0(2) . . . . ?
C11 C12 C13 C14 0.0(4) . . . . ?
C12 C13 C14 C15 -0.4(4) . . . . ?
C11 N3 C15 C14 1.1(4) . . . . ?
Cu1 N3 C15 C14 -175.1(2) . . . . ?
C13 C14 C15 N3 -0.2(4) . . . . ?
C9 C8 C16 C21 161.0(2) . . . . ?
C7 C8 C16 C21 -20.5(3) . . . . ?
C9 C8 C16 C17 -22.8(3) . . . . ?
C7 C8 C16 C17 155.7(2) . . . . ?
C21 C16 C17 O1 176.8(2) . . . . ?
C8 C16 C17 O1 0.5(3) . . . . ?
C21 C16 C17 C18 -1.5(3) . . . . ?
C8 C16 C17 C18 -177.7(2) . . . . ?
O1 C17 C18 C19 -176.9(2) . . . . ?
C16 C17 C18 C19 1.4(4) . . . . ?
C17 C18 C19 C20 0.1(4) . . . . ?
C18 C19 C20 C21 -1.5(4) . . . . ?
C19 C20 C21 C16 1.4(4) . . . . ?
C17 C16 C21 C20 0.1(3) . . . . ?
C8 C16 C21 C20 176.5(2) . . . . ?
